data_2234003
loop_
_publ_author_name
'Gu, Shuang-Shuang'
'Wang, Jun'
'Pan, Fei'
'Pang, Na'
'Wu, Fu-An'

_publ_section_title
;
 (<i>E</i>)-Isopentyl 3-(3,4-dihydroxyphenyl)acrylate
;
_journal_coeditor_code SU2370
_journal_issue 3
_journal_name_full 'Acta Crystallographica Section E'
_journal_page_first o557
_journal_paper_doi 10.1107/S1600536812003352
_journal_volume 68
_journal_year 2012
_chemical_formula_iupac 'C14 H18 O4'
_chemical_formula_moiety 'C14 H18 O4'
_chemical_formula_sum 'C14 H18 O4'
_chemical_formula_weight 250.28
_chemical_name_systematic
;
(<i>E</i>)-Isopentyl 3-(3,4-dihydroxyphenyl)acrylate
;
_space_group_IT_number 2
_symmetry_cell_setting triclinic
_symmetry_space_group_name_Hall '-P 1'
_symmetry_space_group_name_H-M 'P -1'
_atom_sites_solution_hydrogens geom
_atom_sites_solution_primary direct
_atom_sites_solution_secondary difmap
_audit_creation_method SHELXL-97
_cell_angle_alpha 69.05(3)
_cell_angle_beta 80.11(3)
_cell_angle_gamma 78.79(3)
_cell_formula_units_Z 2
_cell_length_a 5.2790(11)
_cell_length_b 10.244(2)
_cell_length_c 13.834(3)
_cell_measurement_reflns_used 25
_cell_measurement_temperature 293(2)
_cell_measurement_theta_max 13
_cell_measurement_theta_min 9
_cell_volume 681.0(3)
_computing_cell_refinement 'CAD-4 EXPRESS (Enraf--Nonius, 1994)'
_computing_data_collection 'CAD-4 EXPRESS (Enraf--Nonius, 1994)'
_computing_data_reduction 'XCAD4 (Harms & Wocadlo, 1995)'
_computing_molecular_graphics 'SHELXTL (Sheldrick, 2008)'
_computing_publication_material 'PLATON (Spek, 2009)'
_computing_structure_refinement 'SHELXL97 (Sheldrick, 2008)'
_computing_structure_solution 'SHELXS97 (Sheldrick, 2008)'
_diffrn_ambient_temperature 293(2)
_diffrn_measured_fraction_theta_full 1.000
_diffrn_measured_fraction_theta_max 1.000
_diffrn_measurement_device_type 'Enraf--Nonius CAD-4'
_diffrn_measurement_method \w/2\q
_diffrn_radiation_monochromator graphite
_diffrn_radiation_source 'fine-focus sealed tube'
_diffrn_radiation_type MoK\a
_diffrn_radiation_wavelength 0.71073
_diffrn_reflns_av_R_equivalents 0.0000
_diffrn_reflns_av_sigmaI/netI 0.0472
_diffrn_reflns_limit_h_max 6
_diffrn_reflns_limit_h_min -6
_diffrn_reflns_limit_k_max 12
_diffrn_reflns_limit_k_min -11
_diffrn_reflns_limit_l_max 16
_diffrn_reflns_limit_l_min 0
_diffrn_reflns_number 2507
_diffrn_reflns_theta_full 25.37
_diffrn_reflns_theta_max 25.37
_diffrn_reflns_theta_min 1.59
_diffrn_standards_decay_% 1
_diffrn_standards_interval_time 200
_diffrn_standards_number 3
_exptl_absorpt_coefficient_mu 0.089
_exptl_absorpt_correction_T_max 0.9912
_exptl_absorpt_correction_T_min 0.9739
_exptl_absorpt_correction_type psi-scan
_exptl_absorpt_process_details '(North <i>et al.</i>, 1968)'
_exptl_crystal_colour colourless
_exptl_crystal_density_diffrn 1.220
_exptl_crystal_density_method 'not measured'
_exptl_crystal_description block
_exptl_crystal_F_000 268
_exptl_crystal_size_max 0.30
_exptl_crystal_size_mid 0.20
_exptl_crystal_size_min 0.10
_refine_diff_density_max 0.140
_refine_diff_density_min -0.136
_refine_ls_extinction_method none
_refine_ls_goodness_of_fit_ref 1.003
_refine_ls_hydrogen_treatment constr
_refine_ls_matrix_type full
_refine_ls_number_parameters 163
_refine_ls_number_reflns 2507
_refine_ls_number_restraints 2
_refine_ls_restrained_S_all 1.015
_refine_ls_R_factor_all 0.1215
_refine_ls_R_factor_gt 0.0587
_refine_ls_shift/su_max 0.000
_refine_ls_shift/su_mean 0.000
_refine_ls_structure_factor_coef Fsqd
_refine_ls_weighting_details 'calc w=1/[\s^2^(Fo^2^)+(0.0700P)^2^] where P=(Fo^2^+2Fc^2^)/3'
_refine_ls_weighting_scheme calc
_refine_ls_wR_factor_gt 0.1315
_refine_ls_wR_factor_ref 0.1555
_reflns_number_gt 1300
_reflns_number_total 2507
_reflns_threshold_expression I>2sigma(I)
_cod_data_source_file su2370.cif
_cod_data_source_block I
_cod_original_cell_volume 681.0(2)
_cod_database_code 2234003
_cod_database_fobs_code 2234003

loop_
_symmetry_equiv_pos_as_xyz
'x, y, z'
'-x, -y, -z'

loop_
_atom_site_type_symbol
_atom_site_label
_atom_site_fract_x
_atom_site_fract_y
_atom_site_fract_z
_atom_site_U_iso_or_equiv
_atom_site_adp_type
_atom_site_calc_flag
_atom_site_refinement_flags
_atom_site_occupancy
_atom_site_symmetry_multiplicity
C C1 0.2966(5) 0.6252(2) 0.56768(18) 0.0557(7) Uani d . 1 1
H H1A 0.1700 0.6372 0.5248 0.067 Uiso calc R 1 1
O O1 -0.0024(4) 0.16077(18) 0.62733(15) 0.0877(7) Uani d . 1 1
O O2 0.1887(4) 0.01321(17) 0.76260(13) 0.0743(6) Uani d . 1 1
C C2 0.4057(5) 0.7386(2) 0.55959(18) 0.0543(7) Uani d . 1 1
O O3 0.3407(3) 0.87217(15) 0.49143(12) 0.0658(6) Uani d . 1 1
H H3A 0.2404 0.8698 0.4531 0.099 Uiso calc R 1 1
C C3 0.5921(5) 0.7242(2) 0.62374(18) 0.0561(7) Uani d . 1 1
O O4 0.7014(4) 0.83462(17) 0.62142(14) 0.0793(7) Uani d . 1 1
H H4A 0.6432 0.9064 0.5765 0.119 Uiso calc R 1 1
C C4 0.6631(5) 0.5938(2) 0.6955(2) 0.0663(8) Uani d . 1 1
H H4B 0.7863 0.5837 0.7393 0.080 Uiso calc R 1 1
C C5 0.5533(5) 0.4770(3) 0.70355(19) 0.0666(8) Uani d . 1 1
H H5A 0.6029 0.3894 0.7523 0.080 Uiso calc R 1 1
C C6 0.3678(5) 0.4917(2) 0.63792(17) 0.0530(7) Uani d . 1 1
C C7 0.2509(5) 0.3738(2) 0.63921(18) 0.0570(7) Uani d . 1 1
H H7A 0.1330 0.3959 0.5909 0.068 Uiso calc R 1 1
C C8 0.2875(5) 0.2395(2) 0.69908(18) 0.0610(7) Uani d . 1 1
H H8A 0.4077 0.2102 0.7472 0.073 Uiso calc R 1 1
C C9 0.1449(5) 0.1375(2) 0.69123(18) 0.0541(7) Uani d . 1 1
C C10 0.0528(7) -0.0973(3) 0.7622(2) 0.0821(10) Uani d . 1 1
H H10A 0.1149 -0.1228 0.7003 0.099 Uiso calc R 1 1
H H10B -0.1322 -0.0639 0.7620 0.099 Uiso calc R 1 1
C C11 0.1015(8) -0.2212(3) 0.8563(2) 0.1123(13) Uani d U 1 1
H H11A 0.0061 -0.2928 0.8556 0.135 Uiso calc R 1 1
H H11B 0.2847 -0.2584 0.8493 0.135 Uiso calc R 1 1
C C12 0.0392(9) -0.2063(4) 0.9575(2) 0.1090(13) Uani d U 1 1
H H12A 0.1470 -0.1399 0.9599 0.131 Uiso calc R 1 1
C C13 0.1016(11) -0.3421(5) 1.0451(3) 0.171(2) Uani d U 1 1
H H13A 0.2824 -0.3785 1.0352 0.256 Uiso calc R 1 1
H H13B -0.0021 -0.4098 1.0459 0.256 Uiso calc R 1 1
H H13C 0.0644 -0.3247 1.1102 0.256 Uiso calc R 1 1
C C14 -0.2487(11) -0.1421(5) 0.9771(4) 0.179(2) Uani d . 1 1
H H14A -0.2887 -0.0562 0.9206 0.268 Uiso calc R 1 1
H H14B -0.2751 -0.1222 1.0411 0.268 Uiso calc R 1 1
H H14C -0.3602 -0.2082 0.9815 0.268 Uiso calc R 1 1

loop_
_atom_site_aniso_label
_atom_site_aniso_U_11
_atom_site_aniso_U_22
_atom_site_aniso_U_33
_atom_site_aniso_U_12
_atom_site_aniso_U_13
_atom_site_aniso_U_23
C1 0.0686(18) 0.0450(14) 0.0592(15) -0.0190(13) -0.0249(13) -0.0107(12)
O1 0.1255(19) 0.0556(11) 0.0918(14) -0.0350(11) -0.0638(14) -0.0015(10)
O2 0.1147(17) 0.0505(11) 0.0639(11) -0.0347(10) -0.0391(11) -0.0014(9)
C2 0.0689(18) 0.0438(14) 0.0547(14) -0.0209(13) -0.0223(13) -0.0083(12)
O3 0.0876(14) 0.0435(10) 0.0711(11) -0.0261(9) -0.0368(10) -0.0037(8)
C3 0.0700(18) 0.0471(14) 0.0576(14) -0.0250(13) -0.0186(13) -0.0116(12)
O4 0.1004(16) 0.0569(11) 0.0944(14) -0.0368(11) -0.0507(11) -0.0107(10)
C4 0.080(2) 0.0540(16) 0.0741(17) -0.0224(14) -0.0340(15) -0.0142(14)
C5 0.087(2) 0.0486(15) 0.0666(16) -0.0247(14) -0.0390(15) -0.0004(12)
C6 0.0623(17) 0.0493(14) 0.0529(14) -0.0235(13) -0.0112(12) -0.0135(12)
C7 0.0710(19) 0.0493(15) 0.0549(14) -0.0226(13) -0.0237(13) -0.0076(12)
C8 0.079(2) 0.0495(15) 0.0574(15) -0.0228(14) -0.0284(14) -0.0048(12)
C9 0.0681(19) 0.0418(14) 0.0534(14) -0.0161(13) -0.0183(13) -0.0078(12)
C10 0.143(3) 0.0514(16) 0.0632(16) -0.0484(17) -0.0326(17) -0.0050(13)
C11 0.183(4) 0.069(2) 0.092(2) -0.058(2) -0.050(2) 0.0008(18)
C12 0.120(3) 0.126(3) 0.073(2) -0.055(3) -0.016(2) -0.0006(19)
C13 0.223(6) 0.145(4) 0.123(3) -0.028(4) -0.040(3) -0.009(3)
C14 0.171(6) 0.200(6) 0.160(5) -0.019(4) -0.014(4) -0.060(4)

loop_
_atom_type_symbol
_atom_type_description
_atom_type_scat_dispersion_real
_atom_type_scat_dispersion_imag
_atom_type_scat_source
C C 0.0033 0.0016 'International Tables Vol C Tables 4.2.6.8 and 6.1.1.4'
H H 0.0000 0.0000 'International Tables Vol C Tables 4.2.6.8 and 6.1.1.4'
O O 0.0106 0.0060 'International Tables Vol C Tables 4.2.6.8 and 6.1.1.4'

loop_
_geom_angle_atom_site_label_1
_geom_angle_atom_site_label_2
_geom_angle_atom_site_label_3
_geom_angle
C2 C1 C6 122.1(2)
C2 C1 H1A 118.9
C6 C1 H1A 118.9
C9 O2 C10 117.5(2)
C1 C2 O3 124.0(2)
C1 C2 C3 120.1(2)
O3 C2 C3 115.9(2)
C2 O3 H3A 109.5
O4 C3 C4 118.2(2)
O4 C3 C2 122.6(2)
C4 C3 C2 119.1(2)
C3 O4 H4A 109.5
C3 C4 C5 121.0(2)
C3 C4 H4B 119.5
C5 C4 H4B 119.5
C4 C5 C6 119.7(2)
C4 C5 H5A 120.1
C6 C5 H5A 120.1
C1 C6 C5 117.9(2)
C1 C6 C7 119.1(2)
C5 C6 C7 122.9(2)
C8 C7 C6 129.5(2)
C8 C7 H7A 115.3
C6 C7 H7A 115.3
C7 C8 C9 121.4(2)
C7 C8 H8A 119.3
C9 C8 H8A 119.3
O1 C9 O2 121.8(2)
O1 C9 C8 125.2(2)
O2 C9 C8 113.0(2)
O2 C10 C11 108.5(2)
O2 C10 H10A 110.0
C11 C10 H10A 110.0
O2 C10 H10B 110.0
C11 C10 H10B 110.0
H10A C10 H10B 108.4
C12 C11 C10 119.8(3)
C12 C11 H11A 107.4
C10 C11 H11A 107.4
C12 C11 H11B 107.4
C10 C11 H11B 107.4
H11A C11 H11B 106.9
C11 C12 C13 113.3(4)
C11 C12 C14 112.5(4)
C13 C12 C14 109.6(3)
C11 C12 H12A 107.0
C13 C12 H12A 107.0
C14 C12 H12A 107.0
C12 C13 H13A 109.5
C12 C13 H13B 109.5
H13A C13 H13B 109.5
C12 C13 H13C 109.5
H13A C13 H13C 109.5
H13B C13 H13C 109.5
C12 C14 H14A 109.5
C12 C14 H14B 109.5
H14A C14 H14B 109.5
C12 C14 H14C 109.5
H14A C14 H14C 109.5
H14B C14 H14C 109.5

loop_
_geom_bond_atom_site_label_1
_geom_bond_atom_site_label_2
_geom_bond_distance
C1 C2 1.356(3)
C1 C6 1.390(3)
C1 H1A 0.9300
O1 C9 1.207(3)
O2 C9 1.310(3)
O2 C10 1.455(3)
C2 O3 1.373(3)
C2 C3 1.388(3)
O3 H3A 0.8200
C3 O4 1.355(3)
C3 C4 1.377(3)
O4 H4A 0.8200
C4 C5 1.390(3)
C4 H4B 0.9300
C5 C6 1.398(3)
C5 H5A 0.9300
C6 C7 1.453(3)
C7 C8 1.324(3)
C7 H7A 0.9300
C8 C9 1.444(3)
C8 H8A 0.9300
C10 C11 1.476(3)
C10 H10A 0.9700
C10 H10B 0.9700
C11 C12 1.439(5)
C11 H11A 0.9700
C11 H11B 0.9700
C12 C13 1.505(5)
C12 C14 1.553(6)
C12 H12A 0.9800
C13 H13A 0.9600
C13 H13B 0.9600
C13 H13C 0.9600
C14 H14A 0.9600
C14 H14B 0.9600
C14 H14C 0.9600

loop_
_geom_hbond_atom_site_label_D
_geom_hbond_atom_site_label_H
_geom_hbond_atom_site_label_A
_geom_hbond_site_symmetry_A
_geom_hbond_distance_DH
_geom_hbond_distance_HA
_geom_hbond_distance_DA
_geom_hbond_angle_DHA
O4 H4A O3 . 0.82 2.28 2.721(2) 114
O3 H3A O1 2_566 0.82 1.95 2.764(2) 173
O4 H4A O3 2_676 0.82 2.13 2.831(2) 143

loop_
_geom_torsion_atom_site_label_1
_geom_torsion_atom_site_label_2
_geom_torsion_atom_site_label_3
_geom_torsion_atom_site_label_4
_geom_torsion
C6 C1 C2 O3 -179.9(2)
C6 C1 C2 C3 -1.0(4)
C1 C2 C3 O4 -177.8(3)
O3 C2 C3 O4 1.2(4)
C1 C2 C3 C4 -0.3(4)
O3 C2 C3 C4 178.7(2)
O4 C3 C4 C5 178.4(3)
C2 C3 C4 C5 0.8(4)
C3 C4 C5 C6 0.0(4)
C2 C1 C6 C5 1.7(4)
C2 C1 C6 C7 -177.4(2)
C4 C5 C6 C1 -1.2(4)
C4 C5 C6 C7 177.9(3)
C1 C6 C7 C8 -179.5(3)
C5 C6 C7 C8 1.5(4)
C6 C7 C8 C9 177.8(3)
C10 O2 C9 O1 0.1(4)
C10 O2 C9 C8 179.5(2)
C7 C8 C9 O1 5.2(4)
C7 C8 C9 O2 -174.1(2)
C9 O2 C10 C11 -172.5(3)
O2 C10 C11 C12 56.0(4)
C10 C11 C12 C13 -179.7(3)
C10 C11 C12 C14 55.3(5)

loop_
_cod_related_entry_id
_cod_related_entry_database
_cod_related_entry_code
1 ChemSpider 8439595
